data_1542925
loop_
_publ_author_name
'Shi, Yong-Gang'
'Yang, Deng-Tao'
'Mellerup, Soren K.'
'Wang, Nan'
'Peng, Tai'
'Wang, Suning'

_publ_section_title
;
 1,1-Hydroboration of Fused Azole-Isoindole Analogues as an Approach for
 Construction of B,N-Heterocycles and Azole-Fused B,N-Naphthalenes.
;
_journal_issue 7
_journal_name_full 'Organic letters'
_journal_page_first 1626
_journal_page_last 1629
_journal_paper_doi 10.1021/acs.orglett.6b00485
_journal_volume 18
_journal_year 2016
_chemical_formula_sum 'C32 H32 B N S'
_chemical_formula_weight 473.46
_chemical_name_systematic
; 
 ? 
;
_space_group_IT_number 14
_symmetry_cell_setting monoclinic
_symmetry_space_group_name_Hall '-P 2yn'
_symmetry_space_group_name_H-M 'P 1 21/n 1'
_atom_sites_solution_hydrogens geom
_atom_sites_solution_primary direct
_atom_sites_solution_secondary difmap
_audit_creation_method SHELXL-97
_cell_angle_alpha 90.00
_cell_angle_beta 104.0410(10)
_cell_angle_gamma 90.00
_cell_formula_units_Z 4
_cell_length_a 9.8410(3)
_cell_length_b 15.7410(5)
_cell_length_c 17.1529(6)
_cell_measurement_reflns_used 7951
_cell_measurement_temperature 180(2)
_cell_measurement_theta_max 27.20
_cell_measurement_theta_min 3.00
_cell_volume 2577.72(15)
_computing_cell_refinement 'Bruker SAINT'
_computing_data_collection 'Bruker APEX2'
_computing_data_reduction 'Bruker SAINT'
_computing_molecular_graphics 'Bruker SHELXTL'
_computing_publication_material 'Bruker SHELXTL'
_computing_structure_refinement 'SHELXL-97 (Sheldrick, 1997)'
_computing_structure_solution 'SHELXS-97 (Sheldrick, 1990)'
_diffrn_ambient_temperature 180(2)
_diffrn_measured_fraction_theta_full 0.997
_diffrn_measured_fraction_theta_max 0.997
_diffrn_measurement_device_type 'Bruker APEX-II CCD'
_diffrn_measurement_method '\f and \w scans'
_diffrn_radiation_monochromator graphite
_diffrn_radiation_source 'fine-focus sealed tube'
_diffrn_radiation_type MoK\a
_diffrn_radiation_wavelength 0.71073
_diffrn_reflns_av_R_equivalents 0.0195
_diffrn_reflns_av_sigmaI/netI 0.0226
_diffrn_reflns_limit_h_max 12
_diffrn_reflns_limit_h_min -12
_diffrn_reflns_limit_k_max 11
_diffrn_reflns_limit_k_min -20
_diffrn_reflns_limit_l_max 21
_diffrn_reflns_limit_l_min -21
_diffrn_reflns_number 14802
_diffrn_reflns_theta_full 27.20
_diffrn_reflns_theta_max 27.20
_diffrn_reflns_theta_min 2.71
_diffrn_standards_number 0
_exptl_absorpt_coefficient_mu 0.147
_exptl_absorpt_correction_T_max 0.9855
_exptl_absorpt_correction_T_min 0.9712
_exptl_absorpt_correction_type multi-scan
_exptl_crystal_colour yellow
_exptl_crystal_density_diffrn 1.220
_exptl_crystal_density_method 'not measured'
_exptl_crystal_description block
_exptl_crystal_F_000 1008
_exptl_crystal_size_max 0.20
_exptl_crystal_size_mid 0.20
_exptl_crystal_size_min 0.10
_refine_diff_density_max 0.280
_refine_diff_density_min -0.281
_refine_diff_density_rms 0.043
_refine_ls_extinction_method none
_refine_ls_goodness_of_fit_ref 1.070
_refine_ls_hydrogen_treatment constr
_refine_ls_matrix_type full
_refine_ls_number_parameters 322
_refine_ls_number_reflns 5723
_refine_ls_number_restraints 0
_refine_ls_restrained_S_all 1.070
_refine_ls_R_factor_all 0.0442
_refine_ls_R_factor_gt 0.0381
_refine_ls_shift/su_max 0.001
_refine_ls_shift/su_mean 0.000
_refine_ls_structure_factor_coef Fsqd
_refine_ls_weighting_details 'calc w=1/[\s^2^(Fo^2^)+(0.0560P)^2^+0.7000P] where P=(Fo^2^+2Fc^2^)/3'
_refine_ls_weighting_scheme calc
_refine_ls_wR_factor_gt 0.1023
_refine_ls_wR_factor_ref 0.1077
_reflns_number_gt 4984
_reflns_number_total 5723
_reflns_threshold_expression >2sigma(I)
_cod_data_source_file ol6b00485_si_002.cif
_cod_data_source_block yg1
_cod_depositor_comments
;
The following automatic conversions were performed:

'_symmetry_cell_setting' value 'Monoclinic' changed to 'monoclinic'
according to
/usr/data/users/saulius/crontab/automatic-downloads/rss-feeds/ACS/lib/dictionaries/cif_core.dic
dictionary named 'cif_core.dic' version 2.4.2 from 2011-04-26.

Automatic conversion script
Id: cif_fix_values 4268 2015-11-12 08:31:59Z antanas 

 Adding full bibliography for 1542925--1542926.cif.
;
_cod_original_cell_volume 2577.72(14)
_cod_original_sg_symbol_H-M P2(1)/n
_cod_database_code 1542925

loop_
_symmetry_equiv_pos_as_xyz
'x, y, z'
'-x+1/2, y+1/2, -z+1/2'
'-x, -y, -z'
'x-1/2, -y-1/2, z-1/2'

loop_
_atom_site_label
_atom_site_type_symbol
_atom_site_fract_x
_atom_site_fract_y
_atom_site_fract_z
_atom_site_U_iso_or_equiv
_atom_site_adp_type
_atom_site_occupancy
_atom_site_symmetry_multiplicity
_atom_site_calc_flag
_atom_site_refinement_flags
S1 S 1.11305(3) 0.10712(2) 0.02513(2) 0.03164(10) Uani 1 1 d .
B1 B 0.72505(13) 0.16947(9) 0.06545(8) 0.0213(3) Uani 1 1 d .
N1 N 0.89464(10) 0.15053(6) 0.07294(6) 0.0218(2) Uani 1 1 d .
C1 C 0.65033(13) 0.09940(8) -0.00316(7) 0.0275(3) Uani 1 1 d .
H1A H 0.6684 0.0416 0.0198 0.033 Uiso 1 1 calc R
H1B H 0.5478 0.1086 -0.0169 0.033 Uiso 1 1 calc R
C2 C 0.70168(14) 0.10424(8) -0.07847(7) 0.0272(3) Uani 1 1 d .
C3 C 0.61617(16) 0.09170(10) -0.15534(8) 0.0374(3) Uani 1 1 d .
H3A H 0.5190 0.0814 -0.1617 0.045 Uiso 1 1 calc R
C4 C 0.67084(19) 0.09408(11) -0.22276(9) 0.0448(4) Uani 1 1 d .
H4A H 0.6108 0.0850 -0.2745 0.054 Uiso 1 1 calc R
C5 C 0.81160(19) 0.10961(10) -0.21535(9) 0.0430(4) Uani 1 1 d .
H5A H 0.8479 0.1117 -0.2618 0.052 Uiso 1 1 calc R
C6 C 0.89932(16) 0.12202(9) -0.14003(8) 0.0342(3) Uani 1 1 d .
H6A H 0.9962 0.1326 -0.1345 0.041 Uiso 1 1 calc R
C7 C 0.84463(14) 0.11894(8) -0.07191(7) 0.0258(3) Uani 1 1 d .
C8 C 0.93677(13) 0.12763(8) 0.00833(7) 0.0240(2) Uani 1 1 d .
C9 C 1.13626(13) 0.13341(8) 0.12532(8) 0.0284(3) Uani 1 1 d .
C10 C 1.26196(14) 0.13631(10) 0.18426(9) 0.0359(3) Uani 1 1 d .
H10A H 1.3480 0.1199 0.1728 0.043 Uiso 1 1 calc R
C11 C 1.25669(15) 0.16380(10) 0.25958(9) 0.0375(3) Uani 1 1 d .
H11A H 1.3406 0.1664 0.3010 0.045 Uiso 1 1 calc R
C12 C 1.12996(14) 0.18795(9) 0.27626(8) 0.0330(3) Uani 1 1 d .
H12A H 1.1296 0.2076 0.3286 0.040 Uiso 1 1 calc R
C13 C 1.00508(13) 0.18387(9) 0.21816(7) 0.0284(3) Uani 1 1 d .
H13A H 0.9194 0.2000 0.2302 0.034 Uiso 1 1 calc R
C14 C 1.00766(12) 0.15557(8) 0.14131(7) 0.0239(2) Uani 1 1 d .
C15 C 0.69415(12) 0.14752(7) 0.15410(7) 0.0207(2) Uani 1 1 d .
C16 C 0.71244(12) 0.06403(8) 0.18619(7) 0.0242(2) Uani 1 1 d .
C17 C 0.67927(13) 0.04345(8) 0.25869(7) 0.0268(3) Uani 1 1 d .
H17A H 0.6900 -0.0137 0.2770 0.032 Uiso 1 1 calc R
C18 C 0.63144(13) 0.10329(9) 0.30466(7) 0.0271(3) Uani 1 1 d .
C19 C 0.62115(13) 0.18581(8) 0.27675(7) 0.0258(3) Uani 1 1 d .
H19A H 0.5925 0.2287 0.3083 0.031 Uiso 1 1 calc R
C20 C 0.65106(12) 0.20894(8) 0.20401(7) 0.0240(2) Uani 1 1 d .
C21 C 0.64319(18) 0.30334(9) 0.18665(9) 0.0401(4) Uani 1 1 d .
H21A H 0.6351 0.3343 0.2349 0.060 Uiso 1 1 calc R
H21B H 0.5612 0.3153 0.1427 0.060 Uiso 1 1 calc R
H21C H 0.7282 0.3215 0.1711 0.060 Uiso 1 1 calc R
C22 C 0.59731(16) 0.07928(11) 0.38305(8) 0.0399(3) Uani 1 1 d .
H22A H 0.5962 0.1305 0.4154 0.060 Uiso 1 1 calc R
H22B H 0.6684 0.0398 0.4126 0.060 Uiso 1 1 calc R
H22C H 0.5051 0.0520 0.3720 0.060 Uiso 1 1 calc R
C23 C 0.77952(16) -0.00891(9) 0.15102(9) 0.0358(3) Uani 1 1 d .
H23A H 0.8385 -0.0421 0.1947 0.054 Uiso 1 1 calc R
H23B H 0.8372 0.0138 0.1166 0.054 Uiso 1 1 calc R
H23C H 0.7062 -0.0454 0.1191 0.054 Uiso 1 1 calc R
C24 C 0.68445(12) 0.26466(8) 0.02512(7) 0.0232(2) Uani 1 1 d .
C25 C 0.54043(13) 0.28395(9) -0.00641(8) 0.0294(3) Uani 1 1 d .
C26 C 0.49721(15) 0.35806(9) -0.05027(8) 0.0342(3) Uani 1 1 d .
H26A H 0.3999 0.3676 -0.0713 0.041 Uiso 1 1 calc R
C27 C 0.59147(15) 0.41807(9) -0.06414(8) 0.0327(3) Uani 1 1 d .
C28 C 0.73125(14) 0.40247(8) -0.03038(7) 0.0284(3) Uani 1 1 d .
H28A H 0.7981 0.4435 -0.0375 0.034 Uiso 1 1 calc R
C29 C 0.77943(13) 0.32915(8) 0.01386(7) 0.0241(2) Uani 1 1 d .
C30 C 0.93563(14) 0.32858(9) 0.05151(9) 0.0324(3) Uani 1 1 d .
H30A H 0.9740 0.3855 0.0478 0.049 Uiso 1 1 calc R
H30B H 0.9815 0.2879 0.0230 0.049 Uiso 1 1 calc R
H30C H 0.9524 0.3120 0.1081 0.049 Uiso 1 1 calc R
C31 C 0.42068(14) 0.23047(11) 0.00912(11) 0.0431(4) Uani 1 1 d .
H31A H 0.3514 0.2677 0.0242 0.065 Uiso 1 1 calc R
H31B H 0.4573 0.1904 0.0529 0.065 Uiso 1 1 calc R
H31C H 0.3763 0.1990 -0.0397 0.065 Uiso 1 1 calc R
C32 C 0.54308(19) 0.49645(10) -0.11341(10) 0.0471(4) Uani 1 1 d .
H32A H 0.6137 0.5413 -0.0982 0.071 Uiso 1 1 calc R
H32B H 0.4542 0.5159 -0.1035 0.071 Uiso 1 1 calc R
H32C H 0.5299 0.4831 -0.1706 0.071 Uiso 1 1 calc R

loop_
_atom_site_aniso_label
_atom_site_aniso_U_11
_atom_site_aniso_U_22
_atom_site_aniso_U_33
_atom_site_aniso_U_23
_atom_site_aniso_U_13
_atom_site_aniso_U_12
S1 0.02556(17) 0.0349(2) 0.03821(19) -0.00448(13) 0.01498(14) 0.00185(12)
B1 0.0196(6) 0.0237(7) 0.0220(6) 0.0007(5) 0.0075(5) -0.0004(5)
N1 0.0231(5) 0.0205(5) 0.0231(5) 0.0010(4) 0.0083(4) 0.0002(4)
C1 0.0264(6) 0.0297(7) 0.0273(6) -0.0022(5) 0.0085(5) -0.0054(5)
C2 0.0340(7) 0.0231(6) 0.0253(6) -0.0026(5) 0.0087(5) -0.0010(5)
C3 0.0406(8) 0.0393(8) 0.0301(7) -0.0058(6) 0.0045(6) -0.0036(6)
C4 0.0603(10) 0.0480(9) 0.0237(7) -0.0064(6) 0.0052(6) 0.0012(8)
C5 0.0618(10) 0.0449(9) 0.0271(7) -0.0020(6) 0.0202(7) 0.0052(7)
C6 0.0432(8) 0.0319(7) 0.0327(7) -0.0006(6) 0.0195(6) 0.0032(6)
C7 0.0336(7) 0.0211(6) 0.0248(6) -0.0009(5) 0.0110(5) 0.0013(5)
C8 0.0261(6) 0.0196(6) 0.0292(6) 0.0009(5) 0.0124(5) -0.0007(5)
C9 0.0253(6) 0.0262(6) 0.0352(7) 0.0026(5) 0.0104(5) 0.0007(5)
C10 0.0227(6) 0.0375(8) 0.0468(8) 0.0050(6) 0.0069(6) 0.0023(5)
C11 0.0267(7) 0.0421(8) 0.0389(7) 0.0088(6) -0.0012(5) -0.0017(6)
C12 0.0322(7) 0.0374(8) 0.0275(6) 0.0049(5) 0.0036(5) -0.0042(6)
C13 0.0263(6) 0.0320(7) 0.0275(6) 0.0030(5) 0.0075(5) -0.0014(5)
C14 0.0217(6) 0.0222(6) 0.0278(6) 0.0041(5) 0.0061(5) -0.0012(4)
C15 0.0194(5) 0.0216(6) 0.0220(5) 0.0000(4) 0.0067(4) -0.0002(4)
C16 0.0246(6) 0.0226(6) 0.0268(6) 0.0003(5) 0.0087(5) 0.0003(5)
C17 0.0276(6) 0.0248(6) 0.0282(6) 0.0062(5) 0.0073(5) 0.0007(5)
C18 0.0220(6) 0.0376(7) 0.0220(6) 0.0040(5) 0.0060(5) -0.0001(5)
C19 0.0238(6) 0.0310(7) 0.0238(6) -0.0036(5) 0.0081(5) 0.0023(5)
C20 0.0240(6) 0.0233(6) 0.0258(6) -0.0006(5) 0.0079(5) 0.0009(5)
C21 0.0660(10) 0.0239(7) 0.0374(7) -0.0026(6) 0.0261(7) 0.0045(6)
C22 0.0410(8) 0.0540(9) 0.0281(7) 0.0102(6) 0.0148(6) 0.0033(7)
C23 0.0493(8) 0.0234(7) 0.0402(7) 0.0042(6) 0.0216(6) 0.0082(6)
C24 0.0252(6) 0.0257(6) 0.0201(5) 0.0005(4) 0.0083(4) 0.0008(5)
C25 0.0264(6) 0.0325(7) 0.0302(6) 0.0036(5) 0.0085(5) 0.0025(5)
C26 0.0304(7) 0.0387(8) 0.0323(7) 0.0062(6) 0.0050(5) 0.0088(6)
C27 0.0441(8) 0.0302(7) 0.0231(6) 0.0037(5) 0.0070(5) 0.0077(6)
C28 0.0396(7) 0.0248(6) 0.0224(6) 0.0001(5) 0.0106(5) -0.0027(5)
C29 0.0296(6) 0.0240(6) 0.0201(5) -0.0012(4) 0.0083(5) 0.0001(5)
C30 0.0305(7) 0.0251(7) 0.0406(7) 0.0041(5) 0.0067(5) -0.0061(5)
C31 0.0240(7) 0.0489(9) 0.0576(9) 0.0126(7) 0.0124(6) 0.0030(6)
C32 0.0608(10) 0.0361(8) 0.0407(8) 0.0128(7) 0.0053(7) 0.0104(7)

loop_
_atom_type_symbol
_atom_type_description
_atom_type_scat_dispersion_real
_atom_type_scat_dispersion_imag
_atom_type_scat_source
C C 0.0033 0.0016 'International Tables Vol C Tables 4.2.6.8 and 6.1.1.4'
H H 0.0000 0.0000 'International Tables Vol C Tables 4.2.6.8 and 6.1.1.4'
N N 0.0061 0.0033 'International Tables Vol C Tables 4.2.6.8 and 6.1.1.4'
B B 0.0013 0.0007 'International Tables Vol C Tables 4.2.6.8 and 6.1.1.4'
S S 0.1246 0.1234 'International Tables Vol C Tables 4.2.6.8 and 6.1.1.4'

loop_
_geom_angle_atom_site_label_1
_geom_angle_atom_site_label_2
_geom_angle_atom_site_label_3
_geom_angle
C8 S1 C9 90.36(6)
C1 B1 C15 111.45(10)
C1 B1 C24 106.62(9)
C15 B1 C24 119.46(10)
C1 B1 N1 101.53(9)
C15 B1 N1 107.13(9)
C24 B1 N1 109.19(9)
C8 N1 C14 111.57(10)
C8 N1 B1 119.63(10)
C14 N1 B1 128.80(9)
C2 C1 B1 113.31(10)
C2 C1 H1A 108.9
B1 C1 H1A 108.9
C2 C1 H1B 108.9
B1 C1 H1B 108.9
H1A C1 H1B 107.7
C3 C2 C7 117.53(12)
C3 C2 C1 123.71(12)
C7 C2 C1 118.71(11)
C4 C3 C2 121.08(14)
C4 C3 H3A 119.5
C2 C3 H3A 119.5
C5 C4 C3 120.68(14)
C5 C4 H4A 119.7
C3 C4 H4A 119.7
C4 C5 C6 119.71(13)
C4 C5 H5A 120.1
C6 C5 H5A 120.1
C5 C6 C7 119.70(14)
C5 C6 H6A 120.1
C7 C6 H6A 120.1
C6 C7 C2 121.30(12)
C6 C7 C8 120.46(12)
C2 C7 C8 118.20(11)
N1 C8 C7 124.46(11)
N1 C8 S1 114.78(9)
C7 C8 S1 120.76(9)
C10 C9 C14 122.24(13)
C10 C9 S1 127.46(11)
C14 C9 S1 110.26(10)
C11 C10 C9 117.51(13)
C11 C10 H10A 121.2
C9 C10 H10A 121.2
C10 C11 C12 121.10(13)
C10 C11 H11A 119.4
C12 C11 H11A 119.4
C13 C12 C11 121.37(13)
C13 C12 H12A 119.3
C11 C12 H12A 119.3
C12 C13 C14 118.57(12)
C12 C13 H13A 120.7
C14 C13 H13A 120.7
C13 C14 C9 119.18(12)
C13 C14 N1 127.71(11)
C9 C14 N1 113.00(11)
C16 C15 C20 115.09(10)
C16 C15 B1 120.96(10)
C20 C15 B1 123.93(10)
C17 C16 C15 121.64(11)
C17 C16 C23 113.29(11)
C15 C16 C23 124.88(11)
C18 C17 C16 122.32(12)
C18 C17 H17A 118.8
C16 C17 H17A 118.8
C19 C18 C17 116.76(11)
C19 C18 C22 122.07(12)
C17 C18 C22 121.14(12)
C18 C19 C20 122.77(11)
C18 C19 H19A 118.6
C20 C19 H19A 118.6
C19 C20 C15 121.22(11)
C19 C20 C21 114.79(11)
C15 C20 C21 123.87(11)
C20 C21 H21A 109.5
C20 C21 H21B 109.5
H21A C21 H21B 109.5
C20 C21 H21C 109.5
H21A C21 H21C 109.5
H21B C21 H21C 109.5
C18 C22 H22A 109.5
C18 C22 H22B 109.5
H22A C22 H22B 109.5
C18 C22 H22C 109.5
H22A C22 H22C 109.5
H22B C22 H22C 109.5
C16 C23 H23A 109.5
C16 C23 H23B 109.5
H23A C23 H23B 109.5
C16 C23 H23C 109.5
H23A C23 H23C 109.5
H23B C23 H23C 109.5
C25 C24 C29 115.00(11)
C25 C24 B1 117.96(10)
C29 C24 B1 126.94(10)
C26 C25 C24 121.88(12)
C26 C25 C31 114.09(12)
C24 C25 C31 123.88(12)
C27 C26 C25 122.21(12)
C27 C26 H26A 118.9
C25 C26 H26A 118.9
C28 C27 C26 116.62(12)
C28 C27 C32 121.94(14)
C26 C27 C32 121.44(13)
C27 C28 C29 123.16(12)
C27 C28 H28A 118.4
C29 C28 H28A 118.4
C28 C29 C24 120.94(12)
C28 C29 C30 114.27(11)
C24 C29 C30 124.67(11)
C29 C30 H30A 109.5
C29 C30 H30B 109.5
H30A C30 H30B 109.5
C29 C30 H30C 109.5
H30A C30 H30C 109.5
H30B C30 H30C 109.5
C25 C31 H31A 109.5
C25 C31 H31B 109.5
H31A C31 H31B 109.5
C25 C31 H31C 109.5
H31A C31 H31C 109.5
H31B C31 H31C 109.5
C27 C32 H32A 109.5
C27 C32 H32B 109.5
H32A C32 H32B 109.5
C27 C32 H32C 109.5
H32A C32 H32C 109.5
H32B C32 H32C 109.5

loop_
_geom_bond_atom_site_label_1
_geom_bond_atom_site_label_2
_geom_bond_distance
S1 C8 1.7188(13)
S1 C9 1.7281(14)
B1 C1 1.6499(18)
B1 C15 1.6578(16)
B1 C24 1.6580(18)
B1 N1 1.6693(16)
N1 C8 1.3241(15)
N1 C14 1.4092(15)
C1 C2 1.4989(17)
C1 H1A 0.9900
C1 H1B 0.9900
C2 C3 1.3953(18)
C2 C7 1.4031(18)
C3 C4 1.389(2)
C3 H3A 0.9500
C4 C5 1.382(2)
C4 H4A 0.9500
C5 C6 1.383(2)
C5 H5A 0.9500
C6 C7 1.4008(17)
C6 H6A 0.9500
C7 C8 1.4594(18)
C9 C10 1.3955(19)
C9 C14 1.4024(17)
C10 C11 1.375(2)
C10 H10A 0.9500
C11 C12 1.398(2)
C11 H11A 0.9500
C12 C13 1.3832(18)
C12 H12A 0.9500
C13 C14 1.3973(17)
C13 H13A 0.9500
C15 C16 1.4193(17)
C15 C20 1.4225(16)
C16 C17 1.3983(16)
C16 C23 1.5203(17)
C17 C18 1.3823(18)
C17 H17A 0.9500
C18 C19 1.3796(19)
C18 C22 1.5109(17)
C19 C20 1.3979(17)
C19 H19A 0.9500
C20 C21 1.5138(18)
C21 H21A 0.9800
C21 H21B 0.9800
C21 H21C 0.9800
C22 H22A 0.9800
C22 H22B 0.9800
C22 H22C 0.9800
C23 H23A 0.9800
C23 H23B 0.9800
C23 H23C 0.9800
C24 C25 1.4218(17)
C24 C29 1.4245(17)
C25 C26 1.3973(19)
C25 C31 1.5234(19)
C26 C27 1.384(2)
C26 H26A 0.9500
C27 C28 1.3789(19)
C27 C32 1.5060(19)
C28 C29 1.3992(17)
C28 H28A 0.9500
C29 C30 1.5160(18)
C30 H30A 0.9800
C30 H30B 0.9800
C30 H30C 0.9800
C31 H31A 0.9800
C31 H31B 0.9800
C31 H31C 0.9800
C32 H32A 0.9800
C32 H32B 0.9800
C32 H32C 0.9800
